data_4107016
loop_
_publ_author_name
'Elango Kumarasamy'
'Josepha L. Jesuraj'
'Joseph N. Omlid'
'Angel Ugrinov'
'Jayaraman Sivaguru'

_publ_contact_author_name 'Jayaraman Sivaguru'
_publ_contact_author_phone '701 231-8923'
_publ_section_title
;
 Light-Induced Enantiospecific 4\p Ring Closure of Axially Chiral
 2-Pyridones: Enthalpic and Entropic Effects Promoted by H-Bonding
;
_journal_name_full 'Journal of the American Chemical Society'
_journal_page_first 17106
_journal_page_last 17109
_journal_paper_doi 10.1021/ja203087a
_journal_volume 133
_journal_year 2011
_chemical_absolute_configuration ad
_chemical_formula_moiety 'C15 H17 N O'
_chemical_formula_sum 'C15 H17 N O'
_chemical_formula_weight 227.30
_chemical_name_systematic
;
 ?
;
_space_group_IT_number 19
_space_group_name_Hall 'P 2ac 2ab'
_symmetry_cell_setting orthorhombic
_symmetry_space_group_name_Hall 'P 2ac 2ab'
_symmetry_space_group_name_H-M 'P 21 21 21'
_atom_sites_solution_hydrogens geom
_atom_sites_solution_primary direct
_atom_sites_solution_secondary difmap
_audit_creation_method SHELXL-97
_cell_angle_alpha 90.00
_cell_angle_beta 90.00
_cell_angle_gamma 90.00
_cell_formula_units_Z 8
_cell_length_a 6.8746(2)
_cell_length_b 12.4881(4)
_cell_length_c 30.4034(9)
_cell_measurement_reflns_used 9823
_cell_measurement_temperature 100(2)
_cell_measurement_theta_max 66.14
_cell_measurement_theta_min 2.91
_cell_volume 2610.15(14)
_computing_cell_refinement 'Bruker SAINT'
_computing_data_collection 'Bruker APEX2'
_computing_data_reduction 'Bruker SAINT'
_computing_molecular_graphics 'Bruker SHELXTL'
_computing_publication_material 'Bruker SHELXTL'
_computing_structure_refinement 'SHELXL-97 (Sheldrick, 2008)'
_computing_structure_solution 'SHELXS-97 (Sheldrick, 2008)'
_diffrn_ambient_temperature 100(2)
_diffrn_measured_fraction_theta_full 0.974
_diffrn_measured_fraction_theta_max 0.974
_diffrn_measurement_device_type 'Bruker APEX-II CCD'
_diffrn_measurement_method '\f and \w scans'
_diffrn_radiation_monochromator graphite
_diffrn_radiation_source 'fine-focus sealed tube'
_diffrn_radiation_type CuK\a
_diffrn_radiation_wavelength 1.54178
_diffrn_reflns_av_R_equivalents 0.0233
_diffrn_reflns_av_sigmaI/netI 0.0157
_diffrn_reflns_limit_h_max 8
_diffrn_reflns_limit_h_min -8
_diffrn_reflns_limit_k_max 14
_diffrn_reflns_limit_k_min -12
_diffrn_reflns_limit_l_max 36
_diffrn_reflns_limit_l_min -36
_diffrn_reflns_number 25477
_diffrn_reflns_theta_full 66.56
_diffrn_reflns_theta_max 66.56
_diffrn_reflns_theta_min 2.91
_exptl_absorpt_coefficient_mu 0.563
_exptl_absorpt_correction_T_max 0.9606
_exptl_absorpt_correction_T_min 0.8862
_exptl_absorpt_correction_type multi-scan
_exptl_absorpt_process_details 'Acta Cryst (1995). A51, 33-38'
_exptl_crystal_colour colourless
_exptl_crystal_density_diffrn 1.157
_exptl_crystal_description rod
_exptl_crystal_F_000 976
_exptl_crystal_size_max 0.22
_exptl_crystal_size_mid 0.12
_exptl_crystal_size_min 0.07
_refine_diff_density_max 0.132
_refine_diff_density_min -0.136
_refine_diff_density_rms 0.028
_refine_ls_abs_structure_details 'Flack H D (1983), Acta Cryst. A39, 876-881'
_refine_ls_abs_structure_Flack -0.04(16)
_refine_ls_extinction_method none
_refine_ls_goodness_of_fit_ref 1.054
_refine_ls_hydrogen_treatment constr
_refine_ls_matrix_type full
_refine_ls_number_parameters 313
_refine_ls_number_reflns 4435
_refine_ls_number_restraints 0
_refine_ls_restrained_S_all 1.054
_refine_ls_R_factor_all 0.0264
_refine_ls_R_factor_gt 0.0261
_refine_ls_shift/su_max 0.002
_refine_ls_shift/su_mean 0.000
_refine_ls_structure_factor_coef Fsqd
_refine_ls_weighting_details 'calc w=1/[\s^2^(Fo^2^)+(0.0383P)^2^+0.4633P] where P=(Fo^2^+2Fc^2^)/3'
_refine_ls_weighting_scheme calc
_refine_ls_wR_factor_gt 0.0692
_refine_ls_wR_factor_ref 0.0695
_reflns_number_gt 4390
_reflns_number_total 4435
_reflns_threshold_expression >2sigma(I)
_cod_data_source_file ja203087a_si_002_4.cif
_cod_data_source_block P_1a_in_P2(1)2(1)2(1)
_cod_database_code 4107016

loop_
_symmetry_equiv_pos_as_xyz
'x, y, z'
'x+1/2, -y+1/2, -z'
'-x, y+1/2, -z+1/2'
'-x+1/2, -y, z+1/2'

loop_
_atom_site_label
_atom_site_type_symbol
_atom_site_fract_x
_atom_site_fract_y
_atom_site_fract_z
_atom_site_U_iso_or_equiv
_atom_site_adp_type
_atom_site_occupancy
_atom_site_symmetry_multiplicity
_atom_site_calc_flag
_atom_site_refinement_flags
O1 O 0.08535(12) 0.38232(7) 0.90186(3) 0.0280(2) Uani 1 1 d .
O2 O 0.19729(11) 0.65606(7) 0.81335(3) 0.02532(19) Uani 1 1 d .
N1 N 0.31282(13) 0.48939(8) 0.93424(3) 0.0194(2) Uani 1 1 d .
N2 N 0.42484(14) 0.76481(8) 0.78147(3) 0.0212(2) Uani 1 1 d .
C1 C -0.10895(17) 0.70478(10) 0.98086(4) 0.0270(3) Uani 1 1 d .
H1 H -0.2001 0.7559 0.9914 0.032 Uiso 1 1 calc R
C2 C -0.03281(18) 0.71451(10) 0.93882(4) 0.0273(3) Uani 1 1 d .
H2 H -0.0736 0.7709 0.9200 0.033 Uiso 1 1 calc R
C3 C 0.10351(17) 0.64069(10) 0.92481(4) 0.0233(2) Uani 1 1 d .
H3 H 0.1583 0.6470 0.8962 0.028 Uiso 1 1 calc R
C4 C 0.16129(16) 0.55721(10) 0.95215(4) 0.0200(2) Uani 1 1 d .
C5 C 0.50312(17) 0.51592(10) 0.94280(4) 0.0242(3) Uani 1 1 d .
H5 H 0.5306 0.5754 0.9613 0.029 Uiso 1 1 calc R
C6 C 0.65160(17) 0.45933(11) 0.92549(4) 0.0274(3) Uani 1 1 d .
H6 H 0.7827 0.4770 0.9322 0.033 Uiso 1 1 calc R
C7 C 0.60715(18) 0.37301(11) 0.89709(4) 0.0270(3) Uani 1 1 d .
H7 H 0.7097 0.3324 0.8844 0.032 Uiso 1 1 calc R
C8 C 0.2291(2) 0.49705(12) 1.06695(5) 0.0391(3) Uani 1 1 d .
H8A H 0.3569 0.5240 1.0579 0.059 Uiso 1 1 calc R
H8B H 0.2459 0.4411 1.0892 0.059 Uiso 1 1 calc R
H8C H 0.1522 0.5559 1.0793 0.059 Uiso 1 1 calc R
C9 C 0.12327(19) 0.45030(10) 1.02687(4) 0.0266(3) Uani 1 1 d .
C10 C 0.08169(17) 0.54208(10) 0.99413(4) 0.0213(2) Uani 1 1 d .
C11 C 0.41989(18) 0.34753(10) 0.88771(4) 0.0250(3) Uani 1 1 d .
H11 H 0.3943 0.2906 0.8678 0.030 Uiso 1 1 calc R
C12 C 0.25876(17) 0.40421(10) 0.90702(4) 0.0211(2) Uani 1 1 d .
C13 C -0.05233(17) 0.62075(10) 1.00744(4) 0.0246(3) Uani 1 1 d .
H13 H -0.1065 0.6158 1.0361 0.030 Uiso 1 1 calc R
C14 C -0.0737(2) 0.40249(12) 1.04122(5) 0.0362(3) Uani 1 1 d .
H14A H -0.0513 0.3444 1.0623 0.054 Uiso 1 1 calc R
H14B H -0.1421 0.3743 1.0154 0.054 Uiso 1 1 calc R
H14C H -0.1529 0.4584 1.0551 0.054 Uiso 1 1 calc R
C15 C 0.2428(2) 0.35621(11) 1.00933(4) 0.0393(3) Uani 1 1 d .
H15A H 0.2474 0.2994 1.0315 0.059 Uiso 1 1 calc R
H15B H 0.3752 0.3804 1.0028 0.059 Uiso 1 1 calc R
H15C H 0.1822 0.3286 0.9824 0.059 Uiso 1 1 calc R
C16 C 0.4436(3) 1.03442(15) 0.81194(6) 0.0567(5) Uani 1 1 d .
H16A H 0.5483 0.9829 0.8064 0.085 Uiso 1 1 calc R
H16B H 0.4730 1.0754 0.8386 0.085 Uiso 1 1 calc R
H16C H 0.4323 1.0834 0.7869 0.085 Uiso 1 1 calc R
C17 C 0.25184(19) 0.97441(10) 0.81809(4) 0.0274(3) Uani 1 1 d .
C18 C 0.19417(16) 0.91955(10) 0.77446(4) 0.0226(3) Uani 1 1 d .
C19 C 0.27266(16) 0.82299(10) 0.75873(4) 0.0204(2) Uani 1 1 d .
C20 C 0.37118(16) 0.67818(10) 0.80805(4) 0.0213(2) Uani 1 1 d .
C21 C 0.53112(18) 0.62254(10) 0.82820(4) 0.0257(3) Uani 1 1 d .
H21 H 0.5046 0.5637 0.8471 0.031 Uiso 1 1 calc R
C22 C 0.71871(18) 0.65146(11) 0.82110(4) 0.0273(3) Uani 1 1 d .
H22 H 0.8206 0.6141 0.8356 0.033 Uiso 1 1 calc R
C23 C 0.2709(4) 0.89512(13) 0.85597(5) 0.0662(6) Uani 1 1 d .
H23A H 0.1637 0.8435 0.8547 0.099 Uiso 1 1 calc R
H23B H 0.2663 0.9338 0.8840 0.099 Uiso 1 1 calc R
H23C H 0.3951 0.8571 0.8535 0.099 Uiso 1 1 calc R
C24 C 0.05458(17) 0.96744(10) 0.74706(4) 0.0256(3) Uani 1 1 d .
H24 H -0.0009 1.0337 0.7559 0.031 Uiso 1 1 calc R
C25 C -0.00573(17) 0.92270(10) 0.70781(4) 0.0254(3) Uani 1 1 d .
H25 H -0.1000 0.9585 0.6903 0.030 Uiso 1 1 calc R
C26 C 0.07046(17) 0.82616(10) 0.69388(4) 0.0252(3) Uani 1 1 d .
H26 H 0.0275 0.7942 0.6673 0.030 Uiso 1 1 calc R
C27 C 0.21047(17) 0.77710(10) 0.71950(4) 0.0231(3) Uani 1 1 d .
H27 H 0.2651 0.7110 0.7102 0.028 Uiso 1 1 calc R
C28 C 0.61572(17) 0.79038(10) 0.77309(4) 0.0257(3) Uani 1 1 d .
H28 H 0.6443 0.8471 0.7533 0.031 Uiso 1 1 calc R
C29 C 0.76366(18) 0.73682(11) 0.79230(4) 0.0291(3) Uani 1 1 d .
H29 H 0.8950 0.7561 0.7866 0.035 Uiso 1 1 calc R
C30 C 0.0995(3) 1.05709(17) 0.83166(6) 0.0614(5) Uani 1 1 d .
H30A H 0.1369 1.0892 0.8598 0.092 Uiso 1 1 calc R
H30B H -0.0273 1.0220 0.8347 0.092 Uiso 1 1 calc R
H30C H 0.0913 1.1131 0.8091 0.092 Uiso 1 1 calc R

loop_
_atom_site_aniso_label
_atom_site_aniso_U_11
_atom_site_aniso_U_22
_atom_site_aniso_U_33
_atom_site_aniso_U_23
_atom_site_aniso_U_13
_atom_site_aniso_U_12
O1 0.0196(4) 0.0338(5) 0.0307(4) -0.0091(4) -0.0033(3) -0.0017(4)
O2 0.0173(4) 0.0274(5) 0.0313(4) 0.0069(4) 0.0012(3) -0.0030(3)
N1 0.0153(5) 0.0222(5) 0.0206(4) -0.0006(4) 0.0008(4) 0.0011(4)
N2 0.0154(5) 0.0249(5) 0.0233(5) 0.0043(4) -0.0004(4) -0.0006(4)
C1 0.0208(6) 0.0226(6) 0.0376(7) -0.0085(5) 0.0016(5) 0.0010(5)
C2 0.0253(6) 0.0223(6) 0.0342(6) 0.0013(5) -0.0020(5) 0.0021(5)
C3 0.0208(6) 0.0248(6) 0.0244(6) 0.0011(5) -0.0001(5) -0.0008(5)
C4 0.0161(5) 0.0202(6) 0.0236(5) -0.0044(5) 0.0005(4) -0.0009(4)
C5 0.0187(6) 0.0272(7) 0.0267(6) 0.0012(5) -0.0023(5) -0.0017(5)
C6 0.0159(5) 0.0337(7) 0.0327(6) 0.0060(6) 0.0004(5) 0.0011(5)
C7 0.0250(6) 0.0297(7) 0.0262(6) 0.0058(5) 0.0065(5) 0.0084(5)
C8 0.0479(8) 0.0395(8) 0.0299(7) 0.0028(6) -0.0078(6) -0.0014(7)
C9 0.0347(7) 0.0238(6) 0.0214(5) -0.0013(5) 0.0031(5) -0.0007(5)
C10 0.0201(5) 0.0211(6) 0.0228(5) -0.0037(5) -0.0002(5) -0.0034(5)
C11 0.0278(6) 0.0261(7) 0.0211(5) -0.0010(5) 0.0034(5) 0.0049(5)
C12 0.0224(6) 0.0232(6) 0.0177(5) 0.0005(5) -0.0011(4) 0.0012(5)
C13 0.0232(6) 0.0241(6) 0.0265(6) -0.0060(5) 0.0050(5) -0.0037(5)
C14 0.0445(8) 0.0290(7) 0.0352(7) 0.0014(6) 0.0091(6) -0.0056(6)
C15 0.0570(9) 0.0301(7) 0.0306(6) 0.0093(6) 0.0101(6) 0.0133(7)
C16 0.0495(10) 0.0601(11) 0.0606(10) -0.0215(9) -0.0012(8) -0.0263(9)
C17 0.0315(6) 0.0209(6) 0.0296(6) 0.0003(5) -0.0056(5) -0.0019(5)
C18 0.0196(6) 0.0232(6) 0.0249(6) 0.0044(5) -0.0002(5) -0.0047(5)
C19 0.0146(5) 0.0247(6) 0.0221(5) 0.0067(5) 0.0012(4) -0.0016(5)
C20 0.0194(6) 0.0231(6) 0.0215(6) 0.0006(5) 0.0003(4) -0.0007(5)
C21 0.0246(6) 0.0264(7) 0.0262(6) 0.0049(5) -0.0019(5) 0.0033(5)
C22 0.0210(6) 0.0320(7) 0.0288(6) -0.0013(5) -0.0039(5) 0.0063(5)
C23 0.1406(19) 0.0325(9) 0.0256(7) -0.0021(6) -0.0218(10) -0.0113(11)
C24 0.0256(6) 0.0207(6) 0.0307(6) 0.0059(5) -0.0005(5) 0.0009(5)
C25 0.0207(6) 0.0280(7) 0.0276(6) 0.0099(5) -0.0025(5) -0.0014(5)
C26 0.0231(6) 0.0317(7) 0.0207(5) 0.0045(5) -0.0005(5) -0.0036(5)
C27 0.0203(6) 0.0260(6) 0.0229(5) 0.0034(5) 0.0027(5) 0.0015(5)
C28 0.0172(6) 0.0307(7) 0.0292(6) 0.0036(5) 0.0023(5) -0.0027(5)
C29 0.0157(6) 0.0368(7) 0.0348(7) 0.0009(6) 0.0014(5) -0.0008(5)
C30 0.0572(10) 0.0787(13) 0.0482(9) -0.0329(9) -0.0154(8) 0.0252(10)

loop_
_atom_type_symbol
_atom_type_description
_atom_type_scat_dispersion_real
_atom_type_scat_dispersion_imag
_atom_type_scat_source
C C 0.0181 0.0091 'International Tables Vol C Tables 4.2.6.8 and 6.1.1.4'
H H 0.0000 0.0000 'International Tables Vol C Tables 4.2.6.8 and 6.1.1.4'
N N 0.0311 0.0180 'International Tables Vol C Tables 4.2.6.8 and 6.1.1.4'
O O 0.0492 0.0322 'International Tables Vol C Tables 4.2.6.8 and 6.1.1.4'

loop_
_geom_angle_atom_site_label_1
_geom_angle_atom_site_label_2
_geom_angle_atom_site_label_3
_geom_angle
C5 N1 C12 123.26(10)
C5 N1 C4 118.19(10)
C12 N1 C4 118.43(9)
C28 N2 C20 122.56(10)
C28 N2 C19 118.97(10)
C20 N2 C19 118.20(9)
C13 C1 C2 119.98(11)
C13 C1 H1 120.0
C2 C1 H1 120.0
C3 C2 C1 118.80(11)
C3 C2 H2 120.6
C1 C2 H2 120.6
C2 C3 C4 120.62(11)
C2 C3 H3 119.7
C4 C3 H3 119.7
C3 C4 C10 122.25(11)
C3 C4 N1 114.77(10)
C10 C4 N1 122.97(11)
C6 C5 N1 121.35(11)
C6 C5 H5 119.3
N1 C5 H5 119.3
C5 C6 C7 118.30(11)
C5 C6 H6 120.8
C7 C6 H6 120.8
C11 C7 C6 120.81(11)
C11 C7 H7 119.6
C6 C7 H7 119.6
C9 C8 H8A 109.5
C9 C8 H8B 109.5
H8A C8 H8B 109.5
C9 C8 H8C 109.5
H8A C8 H8C 109.5
H8B C8 H8C 109.5
C15 C9 C8 108.32(12)
C15 C9 C14 105.82(11)
C8 C9 C14 109.81(11)
C15 C9 C10 116.40(10)
C8 C9 C10 108.50(10)
C14 C9 C10 107.87(10)
C4 C10 C13 115.07(11)
C4 C10 C9 127.93(11)
C13 C10 C9 117.01(10)
C7 C11 C12 121.94(12)
C7 C11 H11 119.0
C12 C11 H11 119.0
O1 C12 N1 120.07(10)
O1 C12 C11 125.65(11)
N1 C12 C11 114.27(10)
C1 C13 C10 123.19(11)
C1 C13 H13 118.4
C10 C13 H13 118.4
C9 C14 H14A 109.5
C9 C14 H14B 109.5
H14A C14 H14B 109.5
C9 C14 H14C 109.5
H14A C14 H14C 109.5
H14B C14 H14C 109.5
C9 C15 H15A 109.5
C9 C15 H15B 109.5
H15A C15 H15B 109.5
C9 C15 H15C 109.5
H15A C15 H15C 109.5
H15B C15 H15C 109.5
C17 C16 H16A 109.5
C17 C16 H16B 109.5
H16A C16 H16B 109.5
C17 C16 H16C 109.5
H16A C16 H16C 109.5
H16B C16 H16C 109.5
C23 C17 C30 107.10(14)
C23 C17 C16 109.68(14)
C30 C17 C16 107.03(13)
C23 C17 C18 112.51(11)
C30 C17 C18 110.85(11)
C16 C17 C18 109.51(11)
C24 C18 C19 115.21(11)
C24 C18 C17 119.73(11)
C19 C18 C17 125.05(10)
C27 C19 C18 121.84(11)
C27 C19 N2 115.12(10)
C18 C19 N2 123.04(10)
O2 C20 N2 120.15(10)
O2 C20 C21 125.14(11)
N2 C20 C21 114.70(10)
C22 C21 C20 122.05(12)
C22 C21 H21 119.0
C20 C21 H21 119.0
C21 C22 C29 120.48(11)
C21 C22 H22 119.8
C29 C22 H22 119.8
C17 C23 H23A 109.5
C17 C23 H23B 109.5
H23A C23 H23B 109.5
C17 C23 H23C 109.5
H23A C23 H23C 109.5
H23B C23 H23C 109.5
C25 C24 C18 123.05(12)
C25 C24 H24 118.5
C18 C24 H24 118.5
C26 C25 C24 120.26(11)
C26 C25 H25 119.9
C24 C25 H25 119.9
C25 C26 C27 118.60(11)
C25 C26 H26 120.7
C27 C26 H26 120.7
C26 C27 C19 121.00(11)
C26 C27 H27 119.5
C19 C27 H27 119.5
C29 C28 N2 121.60(12)
C29 C28 H28 119.2
N2 C28 H28 119.2
C28 C29 C22 118.48(11)
C28 C29 H29 120.8
C22 C29 H29 120.8
C17 C30 H30A 109.5
C17 C30 H30B 109.5
H30A C30 H30B 109.5
C17 C30 H30C 109.5
H30A C30 H30C 109.5
H30B C30 H30C 109.5

loop_
_geom_bond_atom_site_label_1
_geom_bond_atom_site_label_2
_geom_bond_distance
O1 C12 1.2331(15)
O2 C20 1.2374(14)
N1 C5 1.3744(15)
N1 C12 1.3980(15)
N1 C4 1.4487(14)
N2 C28 1.3744(15)
N2 C20 1.3999(15)
N2 C19 1.4493(15)
C1 C13 1.3804(18)
C1 C2 1.3865(19)
C1 H1 0.9500
C2 C3 1.3819(17)
C2 H2 0.9500
C3 C4 1.3912(17)
C3 H3 0.9500
C4 C10 1.4014(16)
C5 C6 1.3484(18)
C5 H5 0.9500
C6 C7 1.4145(19)
C6 H6 0.9500
C7 C11 1.3564(19)
C7 H7 0.9500
C8 C9 1.5346(18)
C8 H8A 0.9800
C8 H8B 0.9800
C8 H8C 0.9800
C9 C15 1.5296(18)
C9 C14 1.5431(19)
C9 C10 1.5447(17)
C10 C13 1.4064(17)
C11 C12 1.4398(16)
C11 H11 0.9500
C13 H13 0.9500
C14 H14A 0.9800
C14 H14B 0.9800
C14 H14C 0.9800
C15 H15A 0.9800
C15 H15B 0.9800
C15 H15C 0.9800
C16 C17 1.528(2)
C16 H16A 0.9800
C16 H16B 0.9800
C16 H16C 0.9800
C17 C23 1.5245(19)
C17 C30 1.527(2)
C17 C18 1.5445(17)
C18 C24 1.4044(17)
C18 C19 1.4050(17)
C19 C27 1.3907(17)
C20 C21 1.4377(17)
C21 C22 1.3565(18)
C21 H21 0.9500
C22 C29 1.4136(19)
C22 H22 0.9500
C23 H23A 0.9800
C23 H23B 0.9800
C23 H23C 0.9800
C24 C25 1.3814(18)
C24 H24 0.9500
C25 C26 1.3810(18)
C25 H25 0.9500
C26 C27 1.3813(17)
C26 H26 0.9500
C27 H27 0.9500
C28 C29 1.3501(18)
C28 H28 0.9500
C29 H29 0.9500
C30 H30A 0.9800
C30 H30B 0.9800
C30 H30C 0.9800
